data_4508924
loop_
_publ_author_name
'Li, Hexian'
'Yang, Hailong'
'Wang, Ying'
'Yuan, Wei'
'Wang, Lin'
'Wang, Guochang'

_publ_section_title
;
 Searching for Unknown Polymorphs by &#x201C;Quenched Nucleation&#x201D;:
 Studies on the Polymorphism ofN-(1-Naphthyl) Succinimide
;
_journal_issue 9
_journal_name_full 'Crystal Growth &amp; Design'
_journal_page_first 3817
_journal_paper_doi 10.1021/cg800305j
_journal_volume 9
_journal_year 2009
_chemical_formula_moiety 'C56 H44 N4 O8'
_chemical_formula_sum 'C56 H44 N4 O8'
_chemical_formula_weight 900.95
_chemical_name_systematic
; 
 ? 
;
_space_group_IT_number 2
_symmetry_cell_setting triclinic
_symmetry_space_group_name_Hall '-P 1'
_symmetry_space_group_name_H-M 'P -1'
_atom_sites_solution_hydrogens geom
_atom_sites_solution_primary direct
_atom_sites_solution_secondary difmap
_audit_creation_method SHELXL-97
_cell_angle_alpha 70.937(9)
_cell_angle_beta 70.642(9)
_cell_angle_gamma 82.643(12)
_cell_formula_units_Z 2
_cell_length_a 12.656(2)
_cell_length_b 13.494(3)
_cell_length_c 14.753(3)
_cell_measurement_reflns_used 3907
_cell_measurement_temperature 113(2)
_cell_measurement_theta_max 27.8
_cell_measurement_theta_min 1.5
_cell_volume 2246.2(8)
_computing_cell_refinement 'CrystalClear (Rigaku/MSC Inc., 2005)'
_computing_data_collection 'CrystalClear (Rigaku/MSC Inc., 2005)'
_computing_data_reduction 'CrystalClear (Rigaku/MSC Inc., 2005)'
_computing_publication_material 'CrystalStructure 3.7.0'
_computing_structure_refinement 'SHELXL-97 (Sheldrick, 1997)'
_computing_structure_solution SHELXS97
_diffrn_ambient_temperature 113(2)
_diffrn_detector_area_resol_mean 7.31
_diffrn_measured_fraction_theta_full 0.993
_diffrn_measured_fraction_theta_max 0.993
_diffrn_measurement_device_type 'Rigaku Saturn'
_diffrn_measurement_method \w
_diffrn_radiation_monochromator confocal
_diffrn_radiation_source 'rotating anode'
_diffrn_radiation_type MoK\a
_diffrn_radiation_wavelength 0.71070
_diffrn_reflns_av_R_equivalents 0.0451
_diffrn_reflns_av_sigmaI/netI 0.0811
_diffrn_reflns_limit_h_max 15
_diffrn_reflns_limit_h_min -14
_diffrn_reflns_limit_k_max 16
_diffrn_reflns_limit_k_min -12
_diffrn_reflns_limit_l_max 17
_diffrn_reflns_limit_l_min -17
_diffrn_reflns_number 16233
_diffrn_reflns_theta_full 25.00
_diffrn_reflns_theta_max 25.00
_diffrn_reflns_theta_min 1.71
_exptl_absorpt_coefficient_mu 0.090
_exptl_absorpt_correction_T_max 0.9964
_exptl_absorpt_correction_T_min 0.9911
_exptl_absorpt_correction_type multi-scan
_exptl_absorpt_process_details 'Jacobson, R. (1998) Private communication'
_exptl_crystal_colour colorless
_exptl_crystal_density_diffrn 1.332
_exptl_crystal_density_method 'not measured'
_exptl_crystal_description block
_exptl_crystal_F_000 944
_exptl_crystal_size_max 0.10
_exptl_crystal_size_mid 0.04
_exptl_crystal_size_min 0.04
_refine_diff_density_max 0.392
_refine_diff_density_min -0.386
_refine_diff_density_rms 0.055
_refine_ls_extinction_coef 0.0088(13)
_refine_ls_extinction_expression Fc^*^=kFc[1+0.001xFc^2^\l^3^/sin(2\q)]^-1/4^
_refine_ls_extinction_method SHELXL
_refine_ls_goodness_of_fit_ref 1.076
_refine_ls_hydrogen_treatment constr
_refine_ls_matrix_type full
_refine_ls_number_parameters 651
_refine_ls_number_reflns 7860
_refine_ls_number_restraints 88
_refine_ls_restrained_S_all 1.073
_refine_ls_R_factor_all 0.1206
_refine_ls_R_factor_gt 0.0732
_refine_ls_shift/su_max 0.000
_refine_ls_shift/su_mean 0.000
_refine_ls_structure_factor_coef Fsqd
_refine_ls_weighting_details 'calc w=1/[\s^2^(Fo^2^)+(0.0868P)^2^+0.1888P] where P=(Fo^2^+2Fc^2^)/3'
_refine_ls_weighting_scheme calc
_refine_ls_wR_factor_gt 0.1663
_refine_ls_wR_factor_ref 0.1974
_reflns_number_gt 4806
_reflns_number_total 7860
_reflns_threshold_expression >2sigma(I)
_cod_data_source_file cg800305jsup1.cif
_cod_data_source_block shelxl
_cod_original_cell_volume 2246.0(7)
_cod_database_code 4508924

loop_
_symmetry_equiv_pos_as_xyz
'x, y, z'
'-x, -y, -z'

loop_
_atom_site_label
_atom_site_type_symbol
_atom_site_fract_x
_atom_site_fract_y
_atom_site_fract_z
_atom_site_U_iso_or_equiv
_atom_site_adp_type
_atom_site_occupancy
_atom_site_symmetry_multiplicity
_atom_site_calc_flag
_atom_site_refinement_flags
_atom_site_disorder_assembly
_atom_site_disorder_group
O2 O 0.9642(2) 0.5936(2) 0.1009(2) 0.0498(7) Uani 1 1 d . . .
O3 O 0.3846(2) 0.8223(2) 0.0577(2) 0.0463(7) Uani 1 1 d . . .
O4 O 0.69813(19) 0.65191(19) 0.12596(19) 0.0401(6) Uani 1 1 d . . .
O5 O 0.1471(2) 0.0559(2) 0.4411(2) 0.0554(8) Uani 1 1 d . . .
O6 O 0.3128(2) 0.14295(18) 0.10114(18) 0.0415(6) Uani 1 1 d . . .
O7 O 1.01070(19) 0.06054(18) 0.27279(19) 0.0396(6) Uani 1 1 d . . .
O8 O 0.6346(2) 0.0381(2) 0.4258(2) 0.0509(7) Uani 1 1 d . . .
N2 N 0.5388(2) 0.7489(2) 0.1068(2) 0.0313(7) Uani 1 1 d . . .
N3 N 0.2327(2) 0.1226(2) 0.2705(2) 0.0320(7) Uani 1 1 d . . .
N4 N 0.8209(2) 0.0722(2) 0.3467(2) 0.0302(7) Uani 1 1 d . . .
C3 C 0.9309(3) 0.7575(3) -0.0213(3) 0.0408(9) Uani 1 1 d D . .
H3A H 0.8737 0.7348 -0.0391 0.049 Uiso 0.752(3) 1 d PR A 1
H3B H 1.0008 0.7595 -0.0738 0.049 Uiso 0.752(3) 1 d PR A 1
H3C H 0.8662 0.7408 -0.0332 0.049 Uiso 0.248(3) 1 d PR A 2
H3D H 0.9961 0.7490 -0.0749 0.049 Uiso 0.248(3) 1 d PR A 2
C4 C 0.9405(3) 0.6854(3) 0.0779(3) 0.0440(10) Uani 1 1 d . A .
O1 O 0.8625(4) 0.9144(3) 0.1489(4) 0.0517(12) Uani 0.752(3) 1 d P A 1
N1 N 0.9053(4) 0.7425(3) 0.1489(3) 0.0316(10) Uani 0.752(3) 1 d P A 1
C1 C 0.8867(5) 0.8487(5) 0.1040(5) 0.0392(14) Uani 0.752(3) 1 d PD A 1
C2 C 0.902(2) 0.8652(6) -0.0055(10) 0.045(3) Uani 0.752(3) 1 d PD A 1
H2A H 0.9630 0.9146 -0.0492 0.054 Uiso 0.752(3) 1 calc PR A 1
H2B H 0.8320 0.8941 -0.0216 0.054 Uiso 0.752(3) 1 calc PR A 1
C5 C 0.89107(18) 0.6966(2) 0.25473(16) 0.0309(11) Uani 0.752(3) 1 d PG A 1
C6 C 0.78420(17) 0.6636(3) 0.3168(2) 0.0310(10) Uani 0.752(3) 1 d PG A 1
H6A H 0.7255 0.6697 0.2883 0.037 Uiso 0.752(3) 1 calc PR A 1
C7 C 0.76322(15) 0.6216(3) 0.4204(2) 0.0399(12) Uani 0.752(3) 1 d PG A 1
H7A H 0.6902 0.5990 0.4628 0.048 Uiso 0.752(3) 1 calc PR A 1
C8 C 0.84910(17) 0.6126(3) 0.46198(15) 0.0337(13) Uani 0.752(3) 1 d PG A 1
H8A H 0.8348 0.5839 0.5328 0.040 Uiso 0.752(3) 1 calc PR A 1
C9 C 0.95596(15) 0.64557(18) 0.39995(14) 0.032(3) Uani 0.752(3) 1 d PG A 1
C10 C 0.97694(14) 0.68756(16) 0.29633(14) 0.0293(11) Uani 0.752(3) 1 d PG A 1
C11 C 1.08380(16) 0.7205(2) 0.23430(15) 0.0301(11) Uani 0.752(3) 1 d PG A 1
H11A H 1.0981 0.7492 0.1635 0.036 Uiso 0.752(3) 1 calc PR A 1
C12 C 1.16968(15) 0.7115(3) 0.2759(2) 0.0355(9) Uani 0.752(3) 1 d PG A 1
H12A H 1.2427 0.7341 0.2335 0.043 Uiso 0.752(3) 1 calc PR A 1
C13 C 1.14870(17) 0.6696(3) 0.3795(2) 0.0390(13) Uani 0.752(3) 1 d PG A 1
H13A H 1.2074 0.6634 0.4079 0.047 Uiso 0.752(3) 1 calc PR A 1
C14 C 1.04184(19) 0.6366(2) 0.44154(16) 0.0400(13) Uani 0.752(3) 1 d PG A 1
H14A H 1.0275 0.6079 0.5124 0.048 Uiso 0.752(3) 1 calc PR A 1
C15 C 0.4630(3) 0.7602(3) 0.0542(3) 0.0341(8) Uani 1 1 d . B 2
C16 C 0.4955(3) 0.6813(3) -0.0035(3) 0.0367(9) Uani 1 1 d . B 2
H16A H 0.5109 0.7170 -0.0767 0.044 Uiso 1 1 calc R B 2
H16B H 0.4346 0.6311 0.0192 0.044 Uiso 1 1 calc R B 2
C17 C 0.6006(3) 0.6247(3) 0.0185(3) 0.0330(8) Uani 1 1 d . B 2
H17A H 0.5881 0.5485 0.0509 0.040 Uiso 1 1 calc R B 2
H17B H 0.6645 0.6353 -0.0444 0.040 Uiso 1 1 calc R B 2
C18 C 0.6226(3) 0.6729(3) 0.0884(3) 0.0311(8) Uani 1 1 d . B 2
C19 C 0.5399(3) 0.8185(3) 0.1638(3) 0.0307(8) Uani 1 1 d . B 2
C20 C 0.5724(3) 0.9196(3) 0.1132(3) 0.0353(8) Uani 1 1 d . B 2
H20 H 0.5938 0.9437 0.0417 0.042 Uiso 1 1 calc R B 2
C21 C 0.5742(3) 0.9886(3) 0.1670(3) 0.0442(10) Uani 1 1 d . B 2
H21 H 0.5955 1.0593 0.1318 0.053 Uiso 1 1 calc R B 2
C22 C 0.5449(3) 0.9527(3) 0.2709(3) 0.0426(10) Uani 1 1 d . B 2
H22 H 0.5471 0.9986 0.3072 0.051 Uiso 1 1 calc R B 2
C23 C 0.5118(3) 0.8479(3) 0.3236(3) 0.0314(8) Uani 1 1 d . B 2
C24 C 0.5089(2) 0.7790(3) 0.2690(3) 0.0310(8) Uani 1 1 d . B 2
C25 C 0.4729(3) 0.6732(3) 0.3243(3) 0.0364(9) Uani 1 1 d . B 2
H25 H 0.4704 0.6256 0.2898 0.044 Uiso 1 1 calc R B 2
C26 C 0.4424(3) 0.6425(3) 0.4266(3) 0.0477(10) Uani 1 1 d . B 2
H26 H 0.4172 0.5731 0.4630 0.057 Uiso 1 1 calc R B 2
C27 C 0.4469(3) 0.7093(4) 0.4802(3) 0.0512(11) Uani 1 1 d . B 2
H27 H 0.4265 0.6847 0.5517 0.061 Uiso 1 1 calc R B 2
C28 C 0.4804(3) 0.8093(3) 0.4301(3) 0.0429(10) Uani 1 1 d . B 2
H28 H 0.4828 0.8544 0.4671 0.052 Uiso 1 1 calc R B 2
C29 C 0.1925(3) 0.0417(3) 0.3593(3) 0.0372(9) Uani 1 1 d . C 2
C30 C 0.2167(3) -0.0610(3) 0.3355(3) 0.0340(8) Uani 1 1 d . C 2
H30A H 0.1478 -0.1023 0.3620 0.041 Uiso 1 1 calc R C 2
H30B H 0.2739 -0.1030 0.3651 0.041 Uiso 1 1 calc R C 2
C31 C 0.2597(3) -0.0303(2) 0.2216(3) 0.0326(8) Uani 1 1 d . C 2
H31A H 0.3321 -0.0665 0.1987 0.039 Uiso 1 1 calc R C 2
H31B H 0.2053 -0.0487 0.1948 0.039 Uiso 1 1 calc R C 2
C32 C 0.2739(3) 0.0858(3) 0.1870(3) 0.0330(8) Uani 1 1 d . C 2
C33 C 0.2208(3) 0.2329(3) 0.2613(3) 0.0312(8) Uani 1 1 d . C 2
C34 C 0.1294(3) 0.2867(3) 0.2409(3) 0.0351(8) Uani 1 1 d . C 2
H34 H 0.0723 0.2506 0.2368 0.042 Uiso 1 1 calc R C 2
C35 C 0.1180(3) 0.3954(3) 0.2257(3) 0.0394(9) Uani 1 1 d . C 2
H35 H 0.0533 0.4325 0.2118 0.047 Uiso 1 1 calc R C 2
C36 C 0.2011(3) 0.4481(3) 0.2309(3) 0.0413(9) Uani 1 1 d . C 2
H36 H 0.1937 0.5216 0.2206 0.050 Uiso 1 1 calc R C 2
C37 C 0.2982(3) 0.3922(3) 0.2518(3) 0.0316(8) Uani 1 1 d . C 2
C38 C 0.3073(3) 0.2828(3) 0.2684(3) 0.0310(8) Uani 1 1 d . C 2
C39 C 0.4048(3) 0.2279(3) 0.2913(3) 0.0349(8) Uani 1 1 d . C 2
H39 H 0.4120 0.1540 0.3043 0.042 Uiso 1 1 calc R C 2
C40 C 0.4870(3) 0.2817(3) 0.2943(3) 0.0407(9) Uani 1 1 d . C 2
H40 H 0.5511 0.2448 0.3098 0.049 Uiso 1 1 calc R C 2
C41 C 0.4783(3) 0.3906(3) 0.2747(3) 0.0475(10) Uani 1 1 d . C 2
H41 H 0.5375 0.4271 0.2752 0.057 Uiso 1 1 calc R C 2
C42 C 0.3867(3) 0.4442(3) 0.2552(3) 0.0454(10) Uani 1 1 d . C 2
H42 H 0.3814 0.5180 0.2435 0.054 Uiso 1 1 calc R C 2
C43 C 0.9219(3) 0.0180(3) 0.3213(3) 0.0331(8) Uani 1 1 d . D 2
C44 C 0.8994(3) -0.0972(3) 0.3627(3) 0.0376(9) Uani 1 1 d . D 2
H44A H 0.9354 -0.1317 0.4158 0.045 Uiso 1 1 calc R D 2
H44B H 0.9282 -0.1311 0.3087 0.045 Uiso 1 1 calc R D 2
C45 C 0.7721(3) -0.1043(3) 0.4065(3) 0.0396(9) Uani 1 1 d . D 2
H45A H 0.7418 -0.1349 0.3679 0.047 Uiso 1 1 calc R D 2
H45B H 0.7500 -0.1484 0.4779 0.047 Uiso 1 1 calc R D 2
C46 C 0.7296(3) 0.0062(3) 0.3978(3) 0.0369(9) Uani 1 1 d . D 2
C47 C 0.8132(3) 0.1854(3) 0.3188(3) 0.0300(8) Uani 1 1 d . D 2
C48 C 0.8274(3) 0.2362(3) 0.3792(3) 0.0347(8) Uani 1 1 d . D 2
H48 H 0.8406 0.1977 0.4412 0.042 Uiso 1 1 calc R D 2
C49 C 0.8223(3) 0.3474(3) 0.3491(3) 0.0403(9) Uani 1 1 d . D 2
H49 H 0.8295 0.3833 0.3923 0.048 Uiso 1 1 calc R D 2
C50 C 0.8072(3) 0.4029(3) 0.2593(3) 0.0398(9) Uani 1 1 d . D 2
H50 H 0.8047 0.4773 0.2399 0.048 Uiso 1 1 calc R D 2
C51 C 0.7950(3) 0.3509(3) 0.1939(3) 0.0348(8) Uani 1 1 d . D 2
C52 C 0.7955(3) 0.2383(3) 0.2251(3) 0.0323(8) Uani 1 1 d . D 2
C53 C 0.7806(3) 0.1870(3) 0.1604(3) 0.0349(9) Uani 1 1 d . D 2
H53 H 0.7794 0.1126 0.1805 0.042 Uiso 1 1 calc R D 2
C54 C 0.7678(3) 0.2443(3) 0.0689(3) 0.0448(10) Uani 1 1 d . D 2
H54 H 0.7560 0.2094 0.0268 0.054 Uiso 1 1 calc R D 2
C55 C 0.7720(3) 0.3532(3) 0.0370(3) 0.0483(10) Uani 1 1 d . D 2
H55 H 0.7662 0.3915 -0.0278 0.058 Uiso 1 1 calc R D 2
C56 C 0.7845(3) 0.4062(3) 0.0979(3) 0.0430(9) Uani 1 1 d . D 2
H56 H 0.7860 0.4806 0.0752 0.052 Uiso 1 1 calc R D 2
C1' C 0.9382(16) 0.8632(18) 0.0801(16) 0.0392(14) Uani 0.248(3) 1 d PDU A 2
C2' C 0.916(7) 0.8692(15) -0.015(3) 0.045(3) Uani 0.248(3) 1 d PDU A 2
H2'A H 0.9694 0.9163 -0.0745 0.054 Uiso 0.248(3) 1 calc PR A 2
H2'B H 0.8387 0.8959 -0.0131 0.054 Uiso 0.248(3) 1 calc PR A 2
N1' N 0.9740(11) 0.7579(9) 0.1178(9) 0.027(3) Uani 0.248(3) 1 d PU A 2
O1' O 0.9310(12) 0.9279(12) 0.1186(12) 0.058(4) Uani 0.248(3) 1 d PU A 2
C5' C 1.0078(6) 0.7216(7) 0.2085(5) 0.029(3) Uani 0.248(3) 1 d PGU A 2
C6' C 1.1177(6) 0.7337(8) 0.2020(6) 0.0301(11) Uani 0.248(3) 1 d PGU A 2
H6'A H 1.1711 0.7627 0.1381 0.036 Uiso 0.248(3) 1 calc PR A 2
C7' C 1.1496(5) 0.7034(9) 0.2889(7) 0.0355(9) Uani 0.248(3) 1 d PGU A 2
H7'A H 1.2247 0.7117 0.2844 0.043 Uiso 0.248(3) 1 calc PR A 2
C8' C 1.0714(6) 0.6611(8) 0.3824(6) 0.039(4) Uani 0.248(3) 1 d PGU A 2
H8'A H 1.0932 0.6404 0.4418 0.047 Uiso 0.248(3) 1 calc PR A 2
C9' C 0.9614(5) 0.6489(6) 0.3889(5) 0.029(8) Uani 0.248(3) 1 d PGU A 2
C10' C 0.9296(5) 0.6792(6) 0.3020(5) 0.0293(11) Uani 0.248(3) 1 d PGU A 2
C11' C 0.8196(6) 0.6670(9) 0.3085(7) 0.0310(10) Uani 0.248(3) 1 d PGU A 2
H11B H 0.7979 0.6877 0.2491 0.037 Uiso 0.248(3) 1 calc PR A 2
C12' C 0.7415(5) 0.6247(10) 0.4020(8) 0.0399(12) Uani 0.248(3) 1 d PGU A 2
H12B H 0.6663 0.6164 0.4064 0.048 Uiso 0.248(3) 1 calc PR A 2
C13' C 0.7733(7) 0.5944(10) 0.4889(7) 0.056(5) Uani 0.248(3) 1 d PGU A 2
H13B H 0.7199 0.5654 0.5528 0.067 Uiso 0.248(3) 1 calc PR A 2
C14' C 0.8833(7) 0.6065(8) 0.4824(5) 0.053(6) Uani 0.248(3) 1 d PGU A 2
H14B H 0.9051 0.5859 0.5418 0.063 Uiso 0.248(3) 1 calc PR A 2

loop_
_atom_site_aniso_label
_atom_site_aniso_U_11
_atom_site_aniso_U_22
_atom_site_aniso_U_33
_atom_site_aniso_U_23
_atom_site_aniso_U_13
_atom_site_aniso_U_12
O2 0.0637(18) 0.0432(17) 0.0494(19) -0.0226(14) -0.0202(15) 0.0053(13)
O3 0.0395(15) 0.0616(18) 0.0498(18) -0.0290(15) -0.0218(14) 0.0113(13)
O4 0.0368(14) 0.0466(16) 0.0442(16) -0.0186(13) -0.0199(13) 0.0070(11)
O5 0.077(2) 0.0571(19) 0.0280(17) -0.0122(14) -0.0067(15) -0.0145(15)
O6 0.0566(16) 0.0325(14) 0.0280(16) -0.0095(12) -0.0011(13) -0.0062(12)
O7 0.0301(13) 0.0339(14) 0.0495(18) -0.0090(13) -0.0099(13) 0.0010(11)
O8 0.0329(15) 0.0478(17) 0.069(2) -0.0290(15) 0.0007(14) -0.0057(12)
N2 0.0316(15) 0.0384(17) 0.0306(17) -0.0164(14) -0.0132(14) 0.0020(13)
N3 0.0394(16) 0.0267(15) 0.0311(18) -0.0094(13) -0.0098(14) -0.0058(12)
N4 0.0298(15) 0.0256(15) 0.0337(18) -0.0077(13) -0.0101(14) 0.0023(12)
C3 0.036(2) 0.061(3) 0.024(2) -0.0082(19) -0.0083(17) -0.0103(18)
C4 0.055(2) 0.044(2) 0.044(3) -0.018(2) -0.025(2) 0.0011(19)
O1 0.081(3) 0.033(2) 0.050(3) -0.014(2) -0.035(3) 0.012(2)
N1 0.037(3) 0.033(2) 0.027(3) -0.0064(19) -0.015(2) 0.000(2)
C1 0.050(4) 0.037(3) 0.034(3) -0.003(3) -0.023(3) -0.007(3)
C2 0.054(7) 0.046(2) 0.032(3) -0.004(2) -0.018(4) -0.002(2)
C5 0.039(3) 0.023(2) 0.032(3) -0.010(2) -0.009(2) -0.005(2)
C6 0.030(3) 0.028(2) 0.037(2) -0.0082(18) -0.013(2) -0.006(2)
C7 0.033(2) 0.037(2) 0.043(3) -0.007(2) -0.007(2) -0.0046(19)
C8 0.039(3) 0.031(3) 0.028(3) -0.007(2) -0.008(3) 0.000(2)
C9 0.036(5) 0.024(4) 0.033(4) -0.001(3) -0.016(3) 0.002(3)
C10 0.036(3) 0.028(2) 0.028(2) -0.0102(18) -0.014(2) 0.001(2)
C11 0.029(3) 0.034(2) 0.027(3) -0.015(2) -0.002(2) 0.000(2)
C12 0.037(2) 0.029(2) 0.043(3) -0.0112(19) -0.015(2) -0.0021(17)
C13 0.047(3) 0.031(3) 0.045(3) -0.009(2) -0.027(3) 0.001(2)
C14 0.048(3) 0.032(3) 0.034(3) -0.002(3) -0.013(3) -0.002(2)
C15 0.0288(19) 0.045(2) 0.030(2) -0.0133(18) -0.0094(17) 0.0015(17)
C16 0.042(2) 0.042(2) 0.032(2) -0.0160(18) -0.0143(18) -0.0027(16)
C17 0.041(2) 0.0303(19) 0.027(2) -0.0112(16) -0.0073(17) -0.0031(15)
C18 0.0289(18) 0.0329(19) 0.026(2) -0.0067(16) -0.0048(16) 0.0004(15)
C19 0.0259(17) 0.0314(19) 0.038(2) -0.0147(17) -0.0102(16) -0.0002(14)
C20 0.0307(18) 0.037(2) 0.037(2) -0.0119(18) -0.0076(17) -0.0045(15)
C21 0.049(2) 0.029(2) 0.061(3) -0.012(2) -0.026(2) -0.0034(17)
C22 0.044(2) 0.040(2) 0.060(3) -0.025(2) -0.029(2) 0.0052(17)
C23 0.0265(18) 0.039(2) 0.038(2) -0.0210(18) -0.0146(17) 0.0051(15)
C24 0.0210(17) 0.043(2) 0.029(2) -0.0122(17) -0.0078(15) 0.0013(15)
C25 0.036(2) 0.043(2) 0.032(2) -0.0115(18) -0.0109(17) -0.0036(16)
C26 0.041(2) 0.063(3) 0.036(2) -0.005(2) -0.0118(19) -0.0153(19)
C27 0.042(2) 0.076(3) 0.035(2) -0.015(2) -0.013(2) -0.004(2)
C28 0.037(2) 0.057(3) 0.041(3) -0.024(2) -0.0145(19) 0.0075(19)
C29 0.043(2) 0.035(2) 0.030(2) -0.0018(17) -0.0113(18) -0.0109(16)
C30 0.0343(19) 0.0298(19) 0.038(2) -0.0023(16) -0.0175(17) -0.0040(15)
C31 0.0324(19) 0.0243(18) 0.038(2) -0.0078(16) -0.0085(17) -0.0014(14)
C32 0.0338(19) 0.037(2) 0.031(2) -0.0112(18) -0.0132(17) -0.0005(16)
C33 0.0360(19) 0.0301(19) 0.027(2) -0.0081(16) -0.0090(16) -0.0033(15)
C34 0.041(2) 0.033(2) 0.035(2) -0.0121(17) -0.0150(18) -0.0020(16)
C35 0.034(2) 0.040(2) 0.044(2) -0.0124(19) -0.0150(18) 0.0064(16)
C36 0.054(2) 0.030(2) 0.040(2) -0.0131(18) -0.014(2) 0.0026(17)
C37 0.0363(19) 0.0335(19) 0.028(2) -0.0113(16) -0.0110(16) -0.0048(15)
C38 0.0330(19) 0.0333(19) 0.028(2) -0.0128(16) -0.0087(16) 0.0009(15)
C39 0.0338(19) 0.039(2) 0.031(2) -0.0123(17) -0.0061(17) -0.0022(16)
C40 0.040(2) 0.049(2) 0.038(2) -0.0142(19) -0.0174(19) -0.0026(18)
C41 0.049(2) 0.050(3) 0.050(3) -0.019(2) -0.016(2) -0.0092(19)
C42 0.049(2) 0.042(2) 0.053(3) -0.016(2) -0.021(2) -0.0059(18)
C43 0.040(2) 0.0305(19) 0.031(2) -0.0076(17) -0.0161(18) 0.0021(16)
C44 0.048(2) 0.030(2) 0.038(2) -0.0118(17) -0.0167(19) 0.0000(16)
C45 0.047(2) 0.035(2) 0.041(2) -0.0161(18) -0.0135(19) -0.0055(17)
C46 0.036(2) 0.040(2) 0.038(2) -0.0173(18) -0.0077(18) -0.0072(17)
C47 0.0256(17) 0.0332(19) 0.031(2) -0.0112(16) -0.0077(16) 0.0016(14)
C48 0.037(2) 0.036(2) 0.032(2) -0.0101(17) -0.0102(17) -0.0033(16)
C49 0.042(2) 0.037(2) 0.044(2) -0.0181(19) -0.0114(19) -0.0009(17)
C50 0.035(2) 0.0267(19) 0.051(3) -0.0089(19) -0.0094(19) 0.0021(15)
C51 0.0266(18) 0.033(2) 0.042(2) -0.0112(18) -0.0074(17) 0.0002(15)
C52 0.0230(17) 0.037(2) 0.035(2) -0.0119(17) -0.0065(16) 0.0018(14)
C53 0.0356(19) 0.035(2) 0.037(2) -0.0065(17) -0.0191(18) -0.0014(15)
C54 0.043(2) 0.052(3) 0.044(3) -0.012(2) -0.019(2) -0.0089(18)
C55 0.044(2) 0.054(3) 0.046(3) -0.004(2) -0.025(2) -0.0019(19)
C56 0.038(2) 0.036(2) 0.049(3) -0.0048(19) -0.015(2) 0.0014(17)
C1' 0.050(4) 0.037(3) 0.034(3) -0.003(3) -0.023(3) -0.007(3)
C2' 0.054(7) 0.046(2) 0.032(3) -0.004(2) -0.018(4) -0.002(2)
N1' 0.035(6) 0.028(6) 0.020(6) -0.011(5) -0.008(5) -0.004(5)
O1' 0.067(7) 0.052(7) 0.053(8) -0.010(6) -0.023(7) 0.002(6)
C5' 0.022(6) 0.037(6) 0.045(7) -0.030(6) -0.012(5) -0.004(5)
C6' 0.029(3) 0.034(2) 0.027(3) -0.015(2) -0.002(2) 0.000(2)
C7' 0.037(2) 0.029(2) 0.043(3) -0.0112(19) -0.015(2) -0.0021(17)
C8' 0.033(7) 0.037(7) 0.053(9) -0.022(7) -0.011(6) -0.008(6)
C9' 0.036(12) 0.031(12) 0.029(9) -0.026(8) -0.008(8) 0.005(9)
C10' 0.036(3) 0.028(2) 0.028(2) -0.0102(18) -0.014(2) 0.001(2)
C11' 0.030(3) 0.028(2) 0.037(2) -0.0082(18) -0.013(2) -0.006(2)
C12' 0.033(2) 0.037(2) 0.043(3) -0.007(2) -0.007(2) -0.0046(19)
C13' 0.065(9) 0.057(9) 0.048(8) -0.019(7) -0.014(7) -0.010(7)
C14' 0.084(10) 0.044(9) 0.041(9) -0.012(7) -0.030(7) -0.014(7)

loop_
_atom_type_symbol
_atom_type_description
_atom_type_scat_dispersion_real
_atom_type_scat_dispersion_imag
_atom_type_scat_source
C C 0.0033 0.0016 'International Tables Vol C Tables 4.2.6.8 and 6.1.1.4'
H H 0.0000 0.0000 'International Tables Vol C Tables 4.2.6.8 and 6.1.1.4'
N N 0.0061 0.0033 'International Tables Vol C Tables 4.2.6.8 and 6.1.1.4'
O O 0.0106 0.0060 'International Tables Vol C Tables 4.2.6.8 and 6.1.1.4'

loop_
_geom_angle_atom_site_label_1
_geom_angle_atom_site_label_2
_geom_angle_atom_site_label_3
_geom_angle
C15 N2 C18 113.0(3)
C15 N2 C19 123.2(3)
C18 N2 C19 123.3(2)
C29 N3 C32 111.6(3)
C29 N3 C33 125.3(3)
C32 N3 C33 122.5(3)
C43 N4 C46 112.9(3)
C43 N4 C47 122.5(3)
C46 N4 C47 124.6(3)
C4 C3 C2' 108.1(11)
C4 C3 C2 105.1(4)
C2' C3 C2 7(4)
C4 C3 H3A 110.8
C2' C3 H3A 115.2
C2 C3 H3A 111.4
C4 C3 H3B 110.4
C2' C3 H3B 103.1
C2 C3 H3B 110.2
H3A C3 H3B 108.9
C4 C3 H3C 110.1
C2' C3 H3C 108.3
C2 C3 H3C 104.0
H3A C3 H3C 8.5
H3B C3 H3C 116.3
C4 C3 H3D 109.6
C2' C3 H3D 112.4
C2 C3 H3D 119.4
H3A C3 H3D 100.6
H3B C3 H3D 10.1
H3C C3 H3D 108.4
O2 C4 N1 122.5(4)
O2 C4 N1' 122.4(5)
N1 C4 N1' 34.4(5)
O2 C4 C3 129.3(4)
N1 C4 C3 107.9(3)
N1' C4 C3 101.4(5)
C1 N1 C4 112.2(4)
C1 N1 C5 123.8(4)
C4 N1 C5 124.0(4)
O1 C1 N1 123.9(6)
O1 C1 C2 127.9(5)
N1 C1 C2 108.2(6)
C1 C2 C3 106.1(6)
C1 C2 H2A 110.5
C3 C2 H2A 110.5
C1 C2 H2B 110.5
C3 C2 H2B 110.5
H2A C2 H2B 108.7
C6 C5 C10 120.0
C6 C5 N1 116.8(2)
C10 C5 N1 123.2(2)
C7 C6 C5 120.0
C7 C6 H6A 120.0
C5 C6 H6A 120.0
C8 C7 C6 120.0
C8 C7 H7A 120.0
C6 C7 H7A 120.0
C9 C8 C7 120.0
C9 C8 H8A 120.0
C7 C8 H8A 120.0
C8 C9 C10 120.0
C8 C9 C14 120.0
C10 C9 C14 120.0
C11 C10 C9 120.0
C11 C10 C5 120.0
C9 C10 C5 120.0
C12 C11 C10 120.0
C12 C11 H11A 120.0
C10 C11 H11A 120.0
C11 C12 C13 120.0
C11 C12 H12A 120.0
C13 C12 H12A 120.0
C12 C13 C14 120.0
C12 C13 H13A 120.0
C14 C13 H13A 120.0
C13 C14 C9 120.0
C13 C14 H14A 120.0
C9 C14 H14A 120.0
O3 C15 N2 124.2(3)
O3 C15 C16 128.1(3)
N2 C15 C16 107.6(3)
C15 C16 C17 105.9(2)
C15 C16 H16A 110.6
C17 C16 H16A 110.6
C15 C16 H16B 110.6
C17 C16 H16B 110.6
H16A C16 H16B 108.7
C18 C17 C16 104.9(3)
C18 C17 H17A 110.8
C16 C17 H17A 110.8
C18 C17 H17B 110.8
C16 C17 H17B 110.8
H17A C17 H17B 108.8
O4 C18 N2 123.4(3)
O4 C18 C17 128.0(3)
N2 C18 C17 108.5(3)
C20 C19 C24 122.1(3)
C20 C19 N2 119.2(3)
C24 C19 N2 118.7(3)
C19 C20 C21 120.2(4)
C19 C20 H20 119.9
C21 C20 H20 119.9
C22 C21 C20 119.7(3)
C22 C21 H21 120.2
C20 C21 H21 120.2
C21 C22 C23 120.3(3)
C21 C22 H22 119.8
C23 C22 H22 119.8
C22 C23 C28 121.5(3)
C22 C23 C24 119.7(3)
C28 C23 C24 118.8(3)
C19 C24 C23 118.0(3)
C19 C24 C25 123.3(3)
C23 C24 C25 118.7(3)
C26 C25 C24 119.0(3)
C26 C25 H25 120.5
C24 C25 H25 120.5
C25 C26 C27 122.4(4)
C25 C26 H26 118.8
C27 C26 H26 118.8
C28 C27 C26 119.9(4)
C28 C27 H27 120.1
C26 C27 H27 120.1
C27 C28 C23 121.2(4)
C27 C28 H28 119.4
C23 C28 H28 119.4
O5 C29 N3 123.3(3)
O5 C29 C30 128.1(3)
N3 C29 C30 108.6(3)
C29 C30 C31 104.8(3)
C29 C30 H30A 110.8
C31 C30 H30A 110.8
C29 C30 H30B 110.8
C31 C30 H30B 110.8
H30A C30 H30B 108.9
C32 C31 C30 105.4(3)
C32 C31 H31A 110.7
C30 C31 H31A 110.7
C32 C31 H31B 110.7
C30 C31 H31B 110.7
H31A C31 H31B 108.8
O6 C32 N3 123.1(3)
O6 C32 C31 128.1(3)
N3 C32 C31 108.9(3)
C34 C33 C38 121.7(3)
C34 C33 N3 119.2(3)
C38 C33 N3 119.1(3)
C33 C34 C35 120.8(3)
C33 C34 H34 119.6
C35 C34 H34 119.6
C36 C35 C34 119.7(3)
C36 C35 H35 120.1
C34 C35 H35 120.1
C35 C36 C37 120.0(3)
C35 C36 H36 120.0
C37 C36 H36 120.0
C38 C37 C42 119.0(3)
C38 C37 C36 119.4(3)
C42 C37 C36 121.6(3)
C33 C38 C37 118.4(3)
C33 C38 C39 123.2(3)
C37 C38 C39 118.4(3)
C40 C39 C38 120.1(3)
C40 C39 H39 120.0
C38 C39 H39 120.0
C39 C40 C41 120.8(3)
C39 C40 H40 119.6
C41 C40 H40 119.6
C42 C41 C40 120.6(3)
C42 C41 H41 119.7
C40 C41 H41 119.7
C41 C42 C37 121.0(4)
C41 C42 H42 119.5
C37 C42 H42 119.5
O7 C43 N4 123.6(3)
O7 C43 C44 128.1(3)
N4 C43 C44 108.3(3)
C43 C44 C45 105.0(3)
C43 C44 H44A 110.8
C45 C44 H44A 110.8
C43 C44 H44B 110.8
C45 C44 H44B 110.8
H44A C44 H44B 108.8
C46 C45 C44 105.5(3)
C46 C45 H45A 110.6
C44 C45 H45A 110.6
C46 C45 H45B 110.6
C44 C45 H45B 110.6
H45A C45 H45B 108.8
O8 C46 N4 123.1(3)
O8 C46 C45 128.9(3)
N4 C46 C45 107.9(3)
C48 C47 C52 122.8(3)
C48 C47 N4 120.3(3)
C52 C47 N4 116.8(3)
C47 C48 C49 119.4(3)
C47 C48 H48 120.3
C49 C48 H48 120.3
C50 C49 C48 120.7(3)
C50 C49 H49 119.7
C48 C49 H49 119.7
C49 C50 C51 120.7(3)
C49 C50 H50 119.7
C51 C50 H50 119.7
C56 C51 C50 122.1(3)
C56 C51 C52 118.6(3)
C50 C51 C52 119.2(3)
C47 C52 C53 124.0(3)
C47 C52 C51 117.1(3)
C53 C52 C51 118.9(3)
C54 C53 C52 120.3(3)
C54 C53 H53 119.9
C52 C53 H53 119.9
C53 C54 C55 120.7(4)
C53 C54 H54 119.6
C55 C54 H54 119.6
C56 C55 C54 121.0(4)
C56 C55 H55 119.5
C54 C55 H55 119.5
C55 C56 C51 120.4(4)
C55 C56 H56 119.8
C51 C56 H56 119.8
O1' C1' N1' 124.3(19)
O1' C1' C2' 130.3(19)
N1' C1' C2' 105.4(19)
C1' C2' C3 105.6(17)
C1' C2' H2'A 110.6
C3 C2' H2'A 110.6
C1' C2' H2'B 110.6
C3 C2' H2'B 110.6
H2'A C2' H2'B 108.8
C1' N1' C5' 122.2(13)
C1' N1' C4 113.3(12)
C5' N1' C4 121.9(9)
C6' C5' C10' 120.0
C6' C5' N1' 119.6(7)
C10' C5' N1' 120.3(7)
C7' C6' C5' 120.0
C7' C6' H6'A 120.0
C5' C6' H6'A 120.0
C6' C7' C8' 120.0
C6' C7' H7'A 120.0
C8' C7' H7'A 120.0
C7' C8' C9' 120.0
C7' C8' H8'A 120.0
C9' C8' H8'A 120.0
C10' C9' C8' 120.0
C10' C9' C14' 120.0
C8' C9' C14' 120.0
C11' C10' C9' 120.0
C11' C10' C5' 120.0
C9' C10' C5' 120.0
C12' C11' C10' 120.0
C12' C11' H11B 120.0
C10' C11' H11B 120.0
C11' C12' C13' 120.0
C11' C12' H12B 120.0
C13' C12' H12B 120.0
C14' C13' C12' 120.0
C14' C13' H13B 120.0
C12' C13' H13B 120.0
C13' C14' C9' 120.0
C13' C14' H14B 120.0
C9' C14' H14B 120.0

loop_
_geom_bond_atom_site_label_1
_geom_bond_atom_site_label_2
_geom_bond_distance
O2 C4 1.199(4)
O3 C15 1.212(4)
O4 C18 1.217(4)
O5 C29 1.219(4)
O6 C32 1.220(4)
O7 C43 1.211(4)
O8 C46 1.207(4)
N2 C15 1.387(4)
N2 C18 1.400(4)
N2 C19 1.455(4)
N3 C29 1.391(4)
N3 C32 1.395(4)
N3 C33 1.442(4)
N4 C43 1.390(4)
N4 C46 1.394(4)
N4 C47 1.445(4)
C3 C4 1.503(5)
C3 C2' 1.522(10)
C3 C2 1.526(6)
C3 H3A 0.9599
C3 H3B 0.9600
C3 H3C 0.9600
C3 H3D 0.9600
C4 N1 1.422(6)
C4 N1' 1.460(12)
O1 C1 1.225(8)
N1 C1 1.394(7)
N1 C5 1.436(5)
C1 C2 1.504(8)
C2 H2A 0.9900
C2 H2B 0.9900
C5 C6 1.3900
C5 C10 1.3900
C6 C7 1.3900
C6 H6A 0.9500
C7 C8 1.3900
C7 H7A 0.9500
C8 C9 1.3900
C8 H8A 0.9500
C9 C10 1.3900
C9 C14 1.3900
C10 C11 1.3900
C11 C12 1.3900
C11 H11A 0.9500
C12 C13 1.3900
C12 H12A 0.9500
C13 C14 1.3900
C13 H13A 0.9500
C14 H14A 0.9500
C15 C16 1.509(5)
C16 C17 1.525(4)
C16 H16A 0.9900
C16 H16B 0.9900
C17 C18 1.496(4)
C17 H17A 0.9900
C17 H17B 0.9900
C19 C20 1.365(5)
C19 C24 1.398(5)
C20 C21 1.412(5)
C20 H20 0.9500
C21 C22 1.381(5)
C21 H21 0.9500
C22 C23 1.413(5)
C22 H22 0.9500
C23 C28 1.415(5)
C23 C24 1.426(4)
C24 C25 1.438(5)
C25 C26 1.358(5)
C25 H25 0.9500
C26 C27 1.396(5)
C26 H26 0.9500
C27 C28 1.354(5)
C27 H27 0.9500
C28 H28 0.9500
C29 C30 1.508(5)
C30 C31 1.513(5)
C30 H30A 0.9900
C30 H30B 0.9900
C31 C32 1.495(4)
C31 H31A 0.9900
C31 H31B 0.9900
C33 C34 1.351(4)
C33 C38 1.405(4)
C34 C35 1.406(5)
C34 H34 0.9500
C35 C36 1.377(5)
C35 H35 0.9500
C36 C37 1.426(5)
C36 H36 0.9500
C37 C38 1.412(4)
C37 C42 1.418(4)
C38 C39 1.437(4)
C39 C40 1.362(4)
C39 H39 0.9500
C40 C41 1.399(5)
C40 H40 0.9500
C41 C42 1.350(5)
C41 H41 0.9500
C42 H42 0.9500
C43 C44 1.500(5)
C44 C45 1.527(5)
C44 H44A 0.9900
C44 H44B 0.9900
C45 C46 1.499(5)
C45 H45A 0.9900
C45 H45B 0.9900
C47 C48 1.354(4)
C47 C52 1.410(4)
C48 C49 1.419(5)
C48 H48 0.9500
C49 C50 1.354(5)
C49 H49 0.9500
C50 C51 1.421(5)
C50 H50 0.9500
C51 C56 1.410(5)
C51 C52 1.436(5)
C52 C53 1.419(5)
C53 C54 1.369(5)
C53 H53 0.9500
C54 C55 1.391(5)
C54 H54 0.9500
C55 C56 1.373(5)
C55 H55 0.9500
C56 H56 0.9500
C1' O1' 1.17(3)
C1' N1' 1.42(2)
C1' C2' 1.500(10)
C2' H2'A 0.9900
C2' H2'B 0.9900
N1' C5' 1.453(13)
C5' C6' 1.3900
C5' C10' 1.3900
C6' C7' 1.3900
C6' H6'A 0.9500
C7' C8' 1.3900
C7' H7'A 0.9500
C8' C9' 1.3900
C8' H8'A 0.9500
C9' C10' 1.3900
C9' C14' 1.3900
C10' C11' 1.3900
C11' C12' 1.3900
C11' H11B 0.9500
C12' C13' 1.3900
C12' H12B 0.9500
C13' C14' 1.3900
C13' H13B 0.9500
C14' H14B 0.9500

loop_
_geom_torsion_atom_site_label_1
_geom_torsion_atom_site_label_2
_geom_torsion_atom_site_label_3
_geom_torsion_atom_site_label_4
_geom_torsion
C2' C3 C4 O2 -172(3)
C2 C3 C4 O2 -178.4(10)
C2' C3 C4 N1 14(3)
C2 C3 C4 N1 7.2(10)
C2' C3 C4 N1' -21(3)
C2 C3 C4 N1' -27.8(12)
O2 C4 N1 C1 177.6(4)
N1' C4 N1 C1 76.4(9)
C3 C4 N1 C1 -7.5(5)
O2 C4 N1 C5 -2.1(6)
N1' C4 N1 C5 -103.3(10)
C3 C4 N1 C5 172.8(3)
C4 N1 C1 O1 -175.4(5)
C5 N1 C1 O1 4.3(8)
C4 N1 C1 C2 4.5(11)
C5 N1 C1 C2 -175.8(10)
O1 C1 C2 C3 -179.8(7)
N1 C1 C2 C3 0.3(16)
C4 C3 C2 C1 -4.5(15)
C2' C3 C2 C1 -120(15)
C1 N1 C5 C6 87.0(4)
C4 N1 C5 C6 -93.3(4)
C1 N1 C5 C10 -90.7(5)
C4 N1 C5 C10 88.9(4)
C10 C5 C6 C7 0.0
N1 C5 C6 C7 -177.8(3)
C5 C6 C7 C8 0.0
C6 C7 C8 C9 0.0
C7 C8 C9 C10 0.0
C7 C8 C9 C14 180.0
C8 C9 C10 C11 180.0
C14 C9 C10 C11 0.0
C8 C9 C10 C5 0.0
C14 C9 C10 C5 180.0
C6 C5 C10 C11 180.0
N1 C5 C10 C11 -2.3(3)
C6 C5 C10 C9 0.0
N1 C5 C10 C9 177.7(3)
C9 C10 C11 C12 0.0
C5 C10 C11 C12 180.0
C10 C11 C12 C13 0.0
C11 C12 C13 C14 0.0
C12 C13 C14 C9 0.0
C8 C9 C14 C13 180.0
C10 C9 C14 C13 0.0
C18 N2 C15 O3 -179.0(3)
C19 N2 C15 O3 -7.0(5)
C18 N2 C15 C16 2.2(4)
C19 N2 C15 C16 174.2(3)
O3 C15 C16 C17 179.6(4)
N2 C15 C16 C17 -1.7(4)
C15 C16 C17 C18 0.6(4)
C15 N2 C18 O4 178.9(3)
C19 N2 C18 O4 6.9(5)
C15 N2 C18 C17 -1.9(4)
C19 N2 C18 C17 -173.8(3)
C16 C17 C18 O4 179.9(3)
C16 C17 C18 N2 0.7(4)
C15 N2 C19 C20 -69.3(4)
C18 N2 C19 C20 101.9(4)
C15 N2 C19 C24 111.4(4)
C18 N2 C19 C24 -77.4(4)
C24 C19 C20 C21 -0.7(5)
N2 C19 C20 C21 -180.0(3)
C19 C20 C21 C22 1.2(5)
C20 C21 C22 C23 -0.8(5)
C21 C22 C23 C28 -179.4(3)
C21 C22 C23 C24 0.1(5)
C20 C19 C24 C23 0.0(5)
N2 C19 C24 C23 179.2(2)
C20 C19 C24 C25 179.1(3)
N2 C19 C24 C25 -1.6(4)
C22 C23 C24 C19 0.3(4)
C28 C23 C24 C19 179.8(3)
C22 C23 C24 C25 -178.8(3)
C28 C23 C24 C25 0.7(4)
C19 C24 C25 C26 -178.9(3)
C23 C24 C25 C26 0.3(5)
C24 C25 C26 C27 -1.3(5)
C25 C26 C27 C28 1.4(6)
C26 C27 C28 C23 -0.4(5)
C22 C23 C28 C27 178.9(3)
C24 C23 C28 C27 -0.6(5)
C32 N3 C29 O5 -176.0(3)
C33 N3 C29 O5 -4.0(5)
C32 N3 C29 C30 4.9(4)
C33 N3 C29 C30 176.9(3)
O5 C29 C30 C31 172.8(3)
N3 C29 C30 C31 -8.1(3)
C29 C30 C31 C32 8.1(3)
C29 N3 C32 O6 179.6(3)
C33 N3 C32 O6 7.3(5)
C29 N3 C32 C31 0.5(4)
C33 N3 C32 C31 -171.7(3)
C30 C31 C32 O6 175.4(3)
C30 C31 C32 N3 -5.6(3)
C29 N3 C33 C34 -89.5(4)
C32 N3 C33 C34 81.7(4)
C29 N3 C33 C38 93.9(4)
C32 N3 C33 C38 -94.9(4)
C38 C33 C34 C35 0.2(5)
N3 C33 C34 C35 -176.3(3)
C33 C34 C35 C36 0.4(6)
C34 C35 C36 C37 0.0(6)
C35 C36 C37 C38 -0.9(5)
C35 C36 C37 C42 178.3(3)
C34 C33 C38 C37 -1.2(5)
N3 C33 C38 C37 175.4(3)
C34 C33 C38 C39 179.2(3)
N3 C33 C38 C39 -4.3(5)
C42 C37 C38 C33 -177.8(3)
C36 C37 C38 C33 1.5(5)
C42 C37 C38 C39 1.9(5)
C36 C37 C38 C39 -178.8(3)
C33 C38 C39 C40 178.2(3)
C37 C38 C39 C40 -1.5(5)
C38 C39 C40 C41 -0.4(5)
C39 C40 C41 C42 1.8(6)
C40 C41 C42 C37 -1.4(6)
C38 C37 C42 C41 -0.5(6)
C36 C37 C42 C41 -179.8(4)
C46 N4 C43 O7 176.6(3)
C47 N4 C43 O7 -1.3(5)
C46 N4 C43 C44 -2.7(4)
C47 N4 C43 C44 179.5(3)
O7 C43 C44 C45 -173.9(3)
N4 C43 C44 C45 5.4(4)
C43 C44 C45 C46 -5.9(4)
C43 N4 C46 O8 -179.6(3)
C47 N4 C46 O8 -1.8(5)
C43 N4 C46 C45 -1.2(4)
C47 N4 C46 C45 176.5(3)
C44 C45 C46 O8 -177.3(4)
C44 C45 C46 N4 4.5(4)
C43 N4 C47 C48 -87.6(4)
C46 N4 C47 C48 94.9(4)
C43 N4 C47 C52 89.8(4)
C46 N4 C47 C52 -87.8(4)
C52 C47 C48 C49 1.3(5)
N4 C47 C48 C49 178.4(3)
C47 C48 C49 C50 -2.2(5)
C48 C49 C50 C51 0.7(5)
C49 C50 C51 C56 -177.0(3)
C49 C50 C51 C52 1.8(5)
C48 C47 C52 C53 179.9(3)
N4 C47 C52 C53 2.7(5)
C48 C47 C52 C51 1.2(5)
N4 C47 C52 C51 -176.1(3)
C56 C51 C52 C47 176.1(3)
C50 C51 C52 C47 -2.7(5)
C56 C51 C52 C53 -2.7(5)
C50 C51 C52 C53 178.5(3)
C47 C52 C53 C54 -177.7(3)
C51 C52 C53 C54 1.1(5)
C52 C53 C54 C55 1.6(5)
C53 C54 C55 C56 -2.6(6)
C54 C55 C56 C51 1.0(6)
C50 C51 C56 C55 -179.5(3)
C52 C51 C56 C55 1.7(5)
O1' C1' C2' C3 -176(2)
N1' C1' C2' C3 5(5)
C4 C3 C2' C1' 10(5)
C2 C3 C2' C1' 76(11)
O1' C1' N1' C5' -1(3)
C2' C1' N1' C5' 178(4)
O1' C1' N1' C4 160.4(17)
C2' C1' N1' C4 -21(4)
O2 C4 N1' C1' 179.5(11)
N1 C4 N1' C1' -79.0(14)
C3 C4 N1' C1' 26.2(13)
O2 C4 N1' C5' -18.7(15)
N1 C4 N1' C5' 82.8(13)
C3 C4 N1' C5' -172.0(10)
C1' N1' C5' C6' -86.0(15)
C4 N1' C5' C6' 113.8(10)
C1' N1' C5' C10' 91.1(14)
C4 N1' C5' C10' -69.1(13)
C10' C5' C6' C7' 0.0
N1' C5' C6' C7' 177.1(9)
C5' C6' C7' C8' 0.0
C6' C7' C8' C9' 0.0
C7' C8' C9' C10' 0.0
C7' C8' C9' C14' 180.0
C8' C9' C10' C11' 180.0
C14' C9' C10' C11' 0.0
C8' C9' C10' C5' 0.0
C14' C9' C10' C5' 180.0
C6' C5' C10' C11' 180.0
N1' C5' C10' C11' 2.9(9)
C6' C5' C10' C9' 0.0
N1' C5' C10' C9' -177.1(9)
C9' C10' C11' C12' 0.0
C5' C10' C11' C12' 180.0
C10' C11' C12' C13' 0.0
C11' C12' C13' C14' 0.0
C12' C13' C14' C9' 0.0
C10' C9' C14' C13' 0.0
C8' C9' C14' C13' 180.0
